data_4023524
loop_
_publ_author_name
'Guozhong Ye'
'Aihua Zhou'
'William P. Henry'
'Yingquan Song'
'Sabornie Chatterjee'
'Debbie J. Beard'
'Pittman, Jr., Charles U.'

_publ_contact_author_address
;Department of Chemistry
Mississippi State University
Box 9573
Mississippi State, MS   39762
;
_publ_contact_author_email cpittman@chemistry.msstate.edu
_publ_contact_author_fax 1(662)3251618
_publ_contact_author_name 'Charles U. Pittman, Jr.'
_publ_contact_author_phone 1(662)3257616
_publ_section_title
;
 Tandem Reactions of 1,3-Diacid Chlorides with 2-Methylimidazoline
 and 2-Methyl-1,4,5,6-tetrahydropyrimidine:
 One-Pot Synthesis of 1,8-Naphthyridinetetraones
;
_journal_name_full 'Journal of Organic Chemistry'
_journal_page_first 5170
_journal_page_last 5172
_journal_paper_doi 10.1021/jo8009177
_journal_volume 73
_journal_year 2008
_chemical_formula_sum 'C22 H32 N2 O4'
_chemical_formula_weight 388.50
_chemical_name_systematic
;
5,5,8,8-Tetra-n-butyl-1,2-dihydroimidazo[1,2,3-ij][1,8]naphthyridine-
4,6,7,9(5H,8H)tetraone
;
_space_group_IT_number 2
_symmetry_cell_setting triclinic
_symmetry_Int_Tables_number 2
_symmetry_space_group_name_Hall '-P 1'
_symmetry_space_group_name_H-M 'P -1'
_atom_sites_solution_hydrogens geom
_atom_sites_solution_primary direct
_atom_sites_solution_secondary difmap
_audit_creation_method SHELXL-97
_cell_angle_alpha 90.008(15)
_cell_angle_beta 90.126(16)
_cell_angle_gamma 104.101(15)
_cell_formula_units_Z 5
_cell_length_a 10.815(9)
_cell_length_b 11.663(10)
_cell_length_c 21.724(18)
_cell_measurement_temperature 273(2)
_cell_volume 2658(4)
_computing_structure_refinement 'SHELXL-97 (Sheldrick, 1997)'
_computing_structure_solution 'SHELXS-97 (Sheldrick, 1990)'
_diffrn_ambient_temperature 273(2)
_diffrn_measured_fraction_theta_full 0.979
_diffrn_measured_fraction_theta_max 0.979
_diffrn_radiation_monochromator graphite
_diffrn_radiation_type MoK\a
_diffrn_radiation_wavelength 0.71073
_diffrn_reflns_av_R_equivalents 0.3287
_diffrn_reflns_av_sigmaI/netI 0.2807
_diffrn_reflns_limit_h_max 12
_diffrn_reflns_limit_h_min -12
_diffrn_reflns_limit_k_max 13
_diffrn_reflns_limit_k_min -13
_diffrn_reflns_limit_l_max 25
_diffrn_reflns_limit_l_min -25
_diffrn_reflns_number 20074
_diffrn_reflns_theta_full 25.26
_diffrn_reflns_theta_max 25.26
_diffrn_reflns_theta_min 1.80
_diffrn_source 'fine-focus sealed tube'
_exptl_absorpt_coefficient_mu 0.083
_exptl_crystal_colour colorless
_exptl_crystal_density_diffrn 1.214
_exptl_crystal_density_method 'not measured'
_exptl_crystal_description cubic
_exptl_crystal_F_000 1050
_exptl_crystal_size_max 0.73
_exptl_crystal_size_mid 0.66
_exptl_crystal_size_min 0.57
_refine_diff_density_max 0.214
_refine_diff_density_min -0.279
_refine_diff_density_rms 0.051
_refine_ls_extinction_coef 0.0005(15)
_refine_ls_extinction_expression Fc^*^=kFc[1+0.001xFc^2^\l^3^/sin(2\q)]^-1/4^
_refine_ls_extinction_method SHELXL
_refine_ls_goodness_of_fit_ref 0.878
_refine_ls_hydrogen_treatment constr
_refine_ls_matrix_type full
_refine_ls_number_parameters 604
_refine_ls_number_reflns 9417
_refine_ls_number_restraints 0
_refine_ls_restrained_S_all 0.878
_refine_ls_R_factor_all 0.1651
_refine_ls_R_factor_gt 0.0892
_refine_ls_shift/su_max 0.262
_refine_ls_shift/su_mean 0.020
_refine_ls_structure_factor_coef Fsqd
_refine_ls_weighting_details 'calc w=1/[\s^2^(Fo^2^)+(0.0153P)^2^+0.0000P] where P=(Fo^2^+2Fc^2^)/3'
_refine_ls_weighting_scheme calc
_refine_ls_wR_factor_gt 0.2202
_refine_ls_wR_factor_ref 0.2706
_reflns_number_gt 3852
_reflns_number_total 9417
_reflns_threshold_expression >2sigma(I)
_cod_data_source_file jo8009177-File001.cif
_cod_data_source_block wph052m
_cod_database_code 4023524

loop_
_symmetry_equiv_pos_as_xyz
'x, y, z'
'-x, -y, -z'

loop_
_atom_site_label
_atom_site_type_symbol
_atom_site_fract_x
_atom_site_fract_y
_atom_site_fract_z
_atom_site_U_iso_or_equiv
_atom_site_adp_type
_atom_site_occupancy
_atom_site_symmetry_multiplicity
_atom_site_calc_flag
_atom_site_refinement_flags
_atom_site_disorder_assembly
_atom_site_disorder_group
N3 N 0.4199(3) 1.1629(2) 0.15676(13) 0.0668(8) Uani 1 1 d . . .
N1 N 0.2088(3) 0.6146(2) 0.34209(13) 0.0610(8) Uani 1 1 d . . .
N2 N 0.4186(3) 0.6630(2) 0.34326(14) 0.0666(8) Uani 1 1 d . . .
N4 N 0.2086(3) 1.1150(2) 0.15803(13) 0.0625(8) Uani 1 1 d . . .
O7 O 0.1843(3) 0.2757(2) 0.28727(14) 0.0876(9) Uani 1 1 d . . .
O5 O 0.1834(3) 0.7767(2) 0.21309(14) 0.0904(9) Uani 1 1 d . . .
C6 C 0.3148(3) 1.0740(3) 0.16825(15) 0.0572(9) Uani 1 1 d . . .
C10 C 0.3179(3) 0.9612(3) 0.18693(14) 0.0552(8) Uani 1 1 d . . .
C14 C 0.3177(3) 0.4618(3) 0.31362(15) 0.0572(9) Uani 1 1 d . . .
C15 C 0.3149(3) 0.5741(3) 0.33204(15) 0.0554(9) Uani 1 1 d . . .
O8 O 0.4531(3) 0.3403(2) 0.28697(15) 0.0980(10) Uani 1 1 d . . .
C9 C 0.1953(3) 0.8784(3) 0.19568(16) 0.0635(9) Uani 1 1 d . . .
O6 O 0.4539(3) 0.8401(2) 0.21378(15) 0.0993(9) Uani 1 1 d . . .
C12 C 0.0693(3) 0.4177(3) 0.31826(17) 0.0684(10) Uani 1 1 d . . .
O1 O -0.0018(3) 0.5903(2) 0.34405(15) 0.1027(10) Uani 1 1 d . . .
C13 C 0.1953(3) 0.3772(3) 0.30536(16) 0.0674(10) Uani 1 1 d . . .
C8 C 0.0708(4) 0.9172(3) 0.18161(17) 0.0704(10) Uani 1 1 d . . .
O4 O -0.0021(3) 1.0901(3) 0.15681(15) 0.1032(10) Uani 1 1 d . . .
O3 O 0.6307(3) 1.2343(3) 0.15071(17) 0.1252(12) Uani 1 1 d . . .
C5 C 0.4415(4) 0.9369(3) 0.19570(17) 0.0662(10) Uani 1 1 d . . .
C16 C 0.4412(3) 0.4350(3) 0.30500(17) 0.0646(9) Uani 1 1 d . . .
O2 O 0.6305(3) 0.7354(3) 0.34967(18) 0.1274(13) Uani 1 1 d . . .
C4 C 0.5623(4) 1.0336(3) 0.18222(18) 0.0737(11) Uani 1 1 d . . .
C17 C 0.5640(4) 0.5315(3) 0.31798(19) 0.0732(11) Uani 1 1 d . . .
C3 C 0.5445(4) 1.1494(3) 0.16291(19) 0.0815(12) Uani 1 1 d . . .
C7 C 0.0855(4) 1.0466(3) 0.16499(18) 0.0715(10) Uani 1 1 d . . .
C11 C 0.0865(4) 0.5470(3) 0.33508(18) 0.0707(10) Uani 1 1 d . . .
C27 C -0.0180(4) 0.8896(3) 0.23954(18) 0.0804(12) Uani 1 1 d . . .
H27A H -0.1004 0.9032 0.2290 0.097 Uiso 1 1 calc R . .
H27B H -0.0310 0.8065 0.2496 0.097 Uiso 1 1 calc R . .
C18 C 0.5441(4) 0.6509(3) 0.33810(19) 0.0827(12) Uani 1 1 d . . .
C2 C 0.3855(4) 1.2724(3) 0.1388(2) 0.0831(12) Uani 1 1 d . . .
H2A H 0.4167 1.2972 0.0979 0.100 Uiso 1 1 calc R . .
H2B H 0.4195 1.3356 0.1677 0.100 Uiso 1 1 calc R . .
C19 C 0.3855(4) 0.7720(3) 0.36095(19) 0.0785(12) Uani 1 1 d . . .
H19A H 0.4198 0.8350 0.3320 0.094 Uiso 1 1 calc R . .
H19B H 0.4171 0.7968 0.4019 0.094 Uiso 1 1 calc R . .
C24 C -0.0180(4) 0.3894(3) 0.26118(18) 0.0792(11) Uani 1 1 d . . .
H24A H -0.0311 0.3061 0.2516 0.095 Uiso 1 1 calc R . .
H24B H -0.1003 0.4034 0.2713 0.095 Uiso 1 1 calc R . .
C1 C 0.2419(4) 1.2389(3) 0.14016(19) 0.0830(12) Uani 1 1 d . . .
H1A H 0.2099 1.2866 0.1699 0.100 Uiso 1 1 calc R . .
H1B H 0.2070 1.2493 0.1000 0.100 Uiso 1 1 calc R . .
C21 C 0.0029(4) 0.3442(4) 0.37345(19) 0.0927(14) Uani 1 1 d . . .
H21A H -0.0817 0.3577 0.3778 0.111 Uiso 1 1 calc R . .
H21B H -0.0073 0.2610 0.3641 0.111 Uiso 1 1 calc R . .
C42 C 0.6449(4) 1.0511(4) 0.2420(2) 0.0920(13) Uani 1 1 d . . .
H42A H 0.6602 0.9757 0.2540 0.110 Uiso 1 1 calc R . .
H42B H 0.7268 1.1045 0.2332 0.110 Uiso 1 1 calc R . .
C20 C 0.2410(4) 0.7390(3) 0.35939(19) 0.0832(12) Uani 1 1 d . . .
H20A H 0.2062 0.7501 0.3994 0.100 Uiso 1 1 calc R . .
H20B H 0.2090 0.7860 0.3293 0.100 Uiso 1 1 calc R . .
C38 C 0.6459(4) 0.5501(4) 0.2590(2) 0.0902(13) Uani 1 1 d . . .
H38A H 0.7278 0.6033 0.2683 0.108 Uiso 1 1 calc R . .
H38B H 0.6613 0.4749 0.2466 0.108 Uiso 1 1 calc R . .
C28 C 0.0311(4) 0.9603(4) 0.29496(19) 0.0907(13) Uani 1 1 d . . .
H28A H 0.0338 1.0428 0.2872 0.109 Uiso 1 1 calc R . .
H28B H 0.1174 0.9542 0.3033 0.109 Uiso 1 1 calc R . .
C30 C 0.0038(4) 0.8452(4) 0.1259(2) 0.0943(14) Uani 1 1 d . . .
H30A H -0.0054 0.7619 0.1345 0.113 Uiso 1 1 calc R . .
H30B H -0.0812 0.8580 0.1224 0.113 Uiso 1 1 calc R . .
C39 C 0.6417(4) 0.9868(4) 0.1312(2) 0.1024(15) Uani 1 1 d . . .
H39A H 0.7253 1.0411 0.1288 0.123 Uiso 1 1 calc R . .
H39B H 0.6541 0.9110 0.1445 0.123 Uiso 1 1 calc R . .
C25 C 0.0321(4) 0.4598(3) 0.20497(19) 0.0884(13) Uani 1 1 d . . .
H25A H 0.1187 0.4540 0.1972 0.106 Uiso 1 1 calc R . .
H25B H 0.0342 0.5424 0.2121 0.106 Uiso 1 1 calc R . .
C33 C 0.6436(4) 0.4884(5) 0.3665(2) 0.1052(15) Uani 1 1 d . . .
H33A H 0.6591 0.4141 0.3525 0.126 Uiso 1 1 calc R . .
H33B H 0.7256 0.5450 0.3692 0.126 Uiso 1 1 calc R . .
C36 C 0.5860(5) 0.6001(4) 0.2060(2) 0.1145(17) Uani 1 1 d . . .
H36A H 0.5756 0.6778 0.2170 0.137 Uiso 1 1 calc R . .
H36B H 0.5022 0.5496 0.1976 0.137 Uiso 1 1 calc R . .
C43 C 0.5842(5) 1.0996(4) 0.2945(2) 0.1018(15) Uani 1 1 d . . .
H43A H 0.5009 1.0478 0.3023 0.122 Uiso 1 1 calc R . .
H43B H 0.5719 1.1765 0.2830 0.122 Uiso 1 1 calc R . .
C23 C 0.0008(7) 0.2894(6) 0.4856(3) 0.155(2) Uani 1 1 d . . .
H23A H -0.0713 0.3173 0.4989 0.232 Uiso 1 1 calc R . .
H23B H 0.0575 0.2900 0.5197 0.232 Uiso 1 1 calc R . .
H23C H -0.0278 0.2103 0.4701 0.232 Uiso 1 1 calc R . .
C31 C 0.0699(5) 0.8731(4) 0.0642(2) 0.1129(17) Uani 1 1 d . . .
H31A H 0.1566 0.8644 0.0677 0.135 Uiso 1 1 calc R . .
H31B H 0.0740 0.9547 0.0536 0.135 Uiso 1 1 calc R . .
C40 C 0.5877(6) 0.9725(5) 0.0698(2) 0.1197(17) Uani 1 1 d . . .
H40A H 0.5849 1.0492 0.0534 0.144 Uiso 1 1 calc R . .
H40B H 0.5011 0.9241 0.0716 0.144 Uiso 1 1 calc R . .
C35 C 0.6691(7) 0.4091(6) 0.4723(3) 0.161(3) Uani 1 1 d . . .
H35A H 0.6630 0.3297 0.4586 0.242 Uiso 1 1 calc R . .
H35B H 0.6360 0.4077 0.5133 0.242 Uiso 1 1 calc R . .
H35C H 0.7568 0.4526 0.4720 0.242 Uiso 1 1 calc R . .
C22 C 0.0716(5) 0.3706(4) 0.4343(2) 0.1104(16) Uani 1 1 d . . .
H22A H 0.0782 0.4525 0.4454 0.133 Uiso 1 1 calc R . .
H22B H 0.1573 0.3597 0.4303 0.133 Uiso 1 1 calc R . .
C44 C 0.6640(7) 1.1122(6) 0.3536(3) 0.160(3) Uani 1 1 d . . .
H44A H 0.7089 1.0506 0.3552 0.240 Uiso 1 1 calc R . .
H44B H 0.6090 1.1060 0.3887 0.240 Uiso 1 1 calc R . .
H44C H 0.7243 1.1878 0.3539 0.240 Uiso 1 1 calc R . .
C26 C -0.0511(6) 0.4156(5) 0.1482(2) 0.1302(19) Uani 1 1 d . . .
H26A H -0.0533 0.3339 0.1410 0.195 Uiso 1 1 calc R . .
H26B H -0.0159 0.4614 0.1129 0.195 Uiso 1 1 calc R . .
H26C H -0.1361 0.4238 0.1552 0.195 Uiso 1 1 calc R . .
C29 C -0.0533(5) 0.9176(5) 0.3519(2) 0.132(2) Uani 1 1 d . . .
H29A H -0.1379 0.9266 0.3443 0.199 Uiso 1 1 calc R . .
H29B H -0.0179 0.9639 0.3871 0.199 Uiso 1 1 calc R . .
H29C H -0.0565 0.8359 0.3595 0.199 Uiso 1 1 calc R . .
C41 C 0.6688(6) 0.9127(6) 0.0260(2) 0.151(2) Uani 1 1 d . . .
H41A H 0.7520 0.9644 0.0209 0.226 Uiso 1 1 calc R . .
H41B H 0.6273 0.8977 -0.0133 0.226 Uiso 1 1 calc R . .
H41C H 0.6768 0.8394 0.0438 0.226 Uiso 1 1 calc R . .
O12 O 0.3085(8) 0.0052(6) 0.4191(4) 0.232(3) Uani 1 1 d . . .
C32 C 0.0022(7) 0.7934(5) 0.0129(3) 0.150(2) Uani 1 1 d . . .
H32A H -0.0230 0.7134 0.0274 0.225 Uiso 1 1 calc R . .
H32B H 0.0588 0.7976 -0.0215 0.225 Uiso 1 1 calc R . .
H32C H -0.0719 0.8189 0.0002 0.225 Uiso 1 1 calc R . .
C34 C 0.5892(6) 0.4708(5) 0.4277(3) 0.1256(19) Uani 1 1 d . . .
H34A H 0.5026 0.4224 0.4250 0.151 Uiso 1 1 calc R . .
H34B H 0.5857 0.5468 0.4449 0.151 Uiso 1 1 calc R . .
C37 C 0.6705(7) 0.6097(6) 0.1470(3) 0.168(3) Uani 1 1 d . . .
H37A H 0.7556 0.6537 0.1564 0.252 Uiso 1 1 calc R . .
H37B H 0.6355 0.6495 0.1152 0.252 Uiso 1 1 calc R . .
H37C H 0.6722 0.5319 0.1333 0.252 Uiso 1 1 calc R . .
C46 C 0.3064(14) 0.1154(11) 0.4058(5) 0.270(7) Uani 1 1 d . . .
H46A H 0.2208 0.1197 0.3945 0.324 Uiso 1 1 calc R . .
H46B H 0.3631 0.1445 0.3717 0.324 Uiso 1 1 calc R . .
C58 C 0.3068(8) 0.5074(7) 0.0801(4) 0.160(3) Uani 1 1 d . . .
H58A H 0.3888 0.4940 0.0917 0.192 Uiso 1 1 calc R . .
H58B H 0.2411 0.4556 0.1043 0.192 Uiso 1 1 calc R . .
C49 C 0.2859(12) 0.4867(8) 0.0223(7) 0.241(5) Uani 1 1 d . . .
H49A H 0.2002 0.4382 0.0161 0.289 Uiso 1 1 calc R . .
H49B H 0.3457 0.4442 0.0062 0.289 Uiso 1 1 calc R . .
C48 C 0.3056(11) 0.6236(10) 0.0902(5) 0.248(5) Uani 1 1 d . . .
H48A H 0.3642 0.6570 0.1231 0.298 Uiso 1 1 calc R . .
H48B H 0.2208 0.6299 0.1014 0.298 Uiso 1 1 calc R . .
C52 C 0.3442(16) 0.6835(10) 0.0339(8) 0.314(9) Uani 1 1 d . . .
H52A H 0.3044 0.7488 0.0279 0.377 Uiso 1 1 calc R . .
H52B H 0.4361 0.7127 0.0319 0.377 Uiso 1 1 calc R . .
O13 O 0.3005(15) 0.5943(13) -0.0087(5) 0.369(7) Uani 1 1 d . . .
C53 C 0.3446(15) 0.1795(8) 0.4561(10) 0.311(8) Uani 1 1 d . . .
H53A H 0.3054 0.2458 0.4585 0.373 Uiso 1 1 calc R . .
H53B H 0.4365 0.2092 0.4564 0.373 Uiso 1 1 calc R . .
C55 C 0.3023(15) 0.0962(14) 0.5079(5) 0.284(7) Uani 1 1 d . . .
H55A H 0.3660 0.1075 0.5403 0.341 Uiso 1 1 calc R . .
H55B H 0.2221 0.1045 0.5249 0.341 Uiso 1 1 calc R . .
C54 C 0.2892(12) -0.0086(9) 0.4800(6) 0.245(6) Uani 1 1 d . . .
H54A H 0.3500 -0.0487 0.4972 0.294 Uiso 1 1 calc R . .
H54B H 0.2042 -0.0573 0.4874 0.294 Uiso 1 1 calc R . .

loop_
_atom_site_aniso_label
_atom_site_aniso_U_11
_atom_site_aniso_U_22
_atom_site_aniso_U_33
_atom_site_aniso_U_23
_atom_site_aniso_U_13
_atom_site_aniso_U_12
N3 0.069(2) 0.0445(15) 0.077(2) 0.0072(14) 0.0049(15) -0.0056(14)
N1 0.065(2) 0.0460(15) 0.0693(19) -0.0059(13) 0.0066(15) 0.0088(14)
N2 0.066(2) 0.0481(16) 0.077(2) -0.0076(14) 0.0083(15) -0.0026(14)
N4 0.065(2) 0.0465(15) 0.075(2) 0.0072(13) 0.0046(15) 0.0101(14)
O7 0.0752(19) 0.0517(14) 0.129(2) -0.0243(15) -0.0029(16) 0.0025(13)
O5 0.0756(19) 0.0512(15) 0.138(2) 0.0224(15) 0.0203(16) 0.0035(13)
C6 0.060(2) 0.0472(19) 0.057(2) -0.0043(15) 0.0104(16) -0.0006(16)
C10 0.060(2) 0.0426(17) 0.060(2) 0.0042(15) 0.0064(16) 0.0062(15)
C14 0.059(2) 0.0496(18) 0.058(2) -0.0037(15) 0.0111(16) 0.0026(15)
C15 0.058(2) 0.0448(18) 0.057(2) 0.0008(15) 0.0076(16) -0.0013(16)
O8 0.075(2) 0.0729(17) 0.147(3) -0.0227(17) 0.0150(17) 0.0203(14)
C9 0.056(2) 0.047(2) 0.083(3) 0.0026(17) 0.0102(18) 0.0039(16)
O6 0.073(2) 0.0742(18) 0.148(3) 0.0214(17) -0.0023(17) 0.0137(15)
C12 0.055(2) 0.061(2) 0.081(3) -0.0044(18) 0.0044(19) -0.0003(17)
O1 0.076(2) 0.095(2) 0.141(3) -0.0224(19) 0.0149(18) 0.0294(17)
C13 0.066(2) 0.056(2) 0.071(2) -0.0044(18) 0.0041(18) -0.0034(18)
C8 0.058(2) 0.057(2) 0.088(3) 0.0026(19) 0.0135(19) -0.0019(17)
O4 0.074(2) 0.093(2) 0.148(3) 0.0231(18) 0.0026(19) 0.0303(17)
O3 0.075(2) 0.094(2) 0.185(3) 0.036(2) 0.009(2) -0.0219(18)
C5 0.062(2) 0.054(2) 0.079(3) 0.0057(18) 0.0065(18) 0.0073(17)
C16 0.059(2) 0.057(2) 0.077(2) -0.0061(18) 0.0063(18) 0.0123(17)
O2 0.072(2) 0.101(2) 0.187(3) -0.050(2) 0.002(2) -0.0222(18)
C4 0.061(2) 0.065(2) 0.089(3) 0.010(2) 0.002(2) 0.0025(18)
C17 0.060(2) 0.069(2) 0.087(3) -0.006(2) 0.008(2) 0.0075(18)
C3 0.057(3) 0.074(3) 0.099(3) 0.010(2) 0.006(2) -0.012(2)
C7 0.066(3) 0.065(2) 0.084(3) 0.0063(19) 0.007(2) 0.016(2)
C11 0.069(3) 0.066(2) 0.080(3) -0.0040(19) 0.013(2) 0.021(2)
C27 0.059(2) 0.080(3) 0.094(3) 0.008(2) 0.018(2) 0.0002(19)
C18 0.065(3) 0.076(3) 0.091(3) -0.016(2) 0.010(2) -0.015(2)
C2 0.093(3) 0.050(2) 0.100(3) 0.0126(19) 0.000(2) 0.005(2)
C19 0.091(3) 0.0433(19) 0.094(3) -0.0087(18) 0.011(2) 0.0030(19)
C24 0.056(2) 0.071(2) 0.104(3) -0.002(2) -0.001(2) 0.0036(18)
C1 0.101(4) 0.054(2) 0.093(3) 0.007(2) 0.009(2) 0.016(2)
C21 0.078(3) 0.087(3) 0.099(3) 0.003(2) 0.027(2) -0.006(2)
C42 0.068(3) 0.089(3) 0.111(4) 0.002(3) -0.006(3) 0.005(2)
C20 0.104(4) 0.061(2) 0.082(3) -0.013(2) 0.005(2) 0.017(2)
C38 0.063(3) 0.086(3) 0.117(4) 0.005(3) 0.016(2) 0.007(2)
C28 0.085(3) 0.089(3) 0.094(3) -0.001(2) 0.025(2) 0.013(2)
C30 0.080(3) 0.085(3) 0.104(3) -0.012(2) -0.002(3) -0.005(2)
C39 0.065(3) 0.118(4) 0.115(4) 0.015(3) 0.017(3) 0.007(3)
C25 0.082(3) 0.075(2) 0.107(3) 0.000(2) -0.001(3) 0.016(2)
C33 0.072(3) 0.136(4) 0.102(4) -0.023(3) 0.006(3) 0.013(3)
C36 0.119(4) 0.090(3) 0.127(4) 0.006(3) 0.043(3) 0.013(3)
C43 0.112(4) 0.077(3) 0.114(4) -0.013(3) -0.016(3) 0.019(3)
C23 0.164(6) 0.171(5) 0.122(4) 0.047(4) 0.056(4) 0.024(5)
C31 0.117(4) 0.119(4) 0.094(4) -0.017(3) 0.003(3) 0.011(3)
C40 0.116(4) 0.145(4) 0.100(4) 0.010(3) 0.005(3) 0.034(3)
C35 0.171(7) 0.218(7) 0.108(4) -0.001(4) -0.045(4) 0.074(6)
C22 0.118(4) 0.120(4) 0.085(3) 0.020(3) 0.019(3) 0.011(3)
C44 0.178(7) 0.167(5) 0.122(5) -0.017(4) -0.059(5) 0.016(5)
C26 0.119(5) 0.158(5) 0.107(4) -0.012(3) -0.040(3) 0.020(4)
C29 0.119(5) 0.163(5) 0.105(4) 0.005(3) 0.051(3) 0.014(4)
C41 0.152(6) 0.212(6) 0.102(4) 0.001(4) 0.045(4) 0.070(5)
O12 0.383(11) 0.155(6) 0.175(6) -0.024(5) 0.001(5) 0.101(6)
C32 0.172(7) 0.168(5) 0.108(4) -0.041(4) -0.046(4) 0.038(5)
C34 0.106(4) 0.152(5) 0.122(4) -0.019(4) -0.004(4) 0.039(4)
C37 0.183(7) 0.169(6) 0.138(5) 0.030(4) 0.085(5) 0.013(5)
C46 0.45(2) 0.130(7) 0.197(10) 0.038(7) -0.093(10) 0.004(10)
C58 0.264(10) 0.126(6) 0.104(5) 0.040(4) 0.020(5) 0.076(6)
C49 0.359(16) 0.113(6) 0.237(13) 0.000(8) 0.035(11) 0.032(8)
C48 0.307(14) 0.175(9) 0.246(12) -0.086(9) 0.088(10) 0.029(9)
C52 0.40(2) 0.179(10) 0.279(16) 0.070(11) -0.041(14) -0.081(11)
O13 0.54(2) 0.300(12) 0.245(10) -0.003(9) -0.055(10) 0.068(13)
C53 0.356(19) 0.117(7) 0.41(2) 0.008(12) -0.019(16) -0.044(9)
C55 0.44(2) 0.227(12) 0.175(10) -0.058(11) 0.033(10) 0.054(13)
C54 0.409(18) 0.148(8) 0.163(9) 0.019(8) 0.006(9) 0.039(9)

loop_
_atom_type_symbol
_atom_type_description
_atom_type_scat_dispersion_real
_atom_type_scat_dispersion_imag
_atom_type_scat_source
C C 0.0033 0.0016 'International Tables Vol C Tables 4.2.6.8 and 6.1.1.4'
H H 0.0000 0.0000 'International Tables Vol C Tables 4.2.6.8 and 6.1.1.4'
N N 0.0061 0.0033 'International Tables Vol C Tables 4.2.6.8 and 6.1.1.4'
O O 0.0106 0.0060 'International Tables Vol C Tables 4.2.6.8 and 6.1.1.4'

loop_
_geom_angle_atom_site_label_1
_geom_angle_atom_site_label_2
_geom_angle_atom_site_label_3
_geom_angle
_geom_angle_site_symmetry_1
_geom_angle_site_symmetry_3
_geom_angle_publ_flag
C6 N3 C3 123.0(3) . . ?
C6 N3 C2 111.7(3) . . ?
C3 N3 C2 125.3(3) . . ?
C15 N1 C11 123.9(3) . . ?
C15 N1 C20 111.8(3) . . ?
C11 N1 C20 124.3(3) . . ?
C15 N2 C18 123.4(3) . . ?
C15 N2 C19 112.6(3) . . ?
C18 N2 C19 124.0(3) . . ?
C6 N4 C7 123.5(3) . . ?
C6 N4 C1 111.4(3) . . ?
C7 N4 C1 125.0(3) . . ?
N3 C6 N4 108.7(3) . . ?
N3 C6 C10 124.6(4) . . ?
N4 C6 C10 126.7(3) . . ?
C6 C10 C5 117.6(3) . . ?
C6 C10 C9 116.2(3) . . ?
C5 C10 C9 126.2(3) . . ?
C15 C14 C16 118.5(3) . . ?
C15 C14 C13 116.9(3) . . ?
C16 C14 C13 124.6(3) . . ?
N2 C15 N1 108.5(3) . . ?
N2 C15 C14 125.1(3) . . ?
N1 C15 C14 126.4(3) . . ?
O5 C9 C10 123.4(3) . . ?
O5 C9 C8 116.7(3) . . ?
C10 C9 C8 119.8(3) . . ?
C11 C12 C24 109.0(3) . . ?
C11 C12 C21 107.0(3) . . ?
C24 C12 C21 109.1(3) . . ?
C11 C12 C13 115.9(3) . . ?
C24 C12 C13 108.7(3) . . ?
C21 C12 C13 107.1(3) . . ?
O7 C13 C14 123.5(4) . . ?
O7 C13 C12 117.4(3) . . ?
C14 C13 C12 119.1(3) . . ?
C7 C8 C30 105.9(3) . . ?
C7 C8 C9 116.5(3) . . ?
C30 C8 C9 108.6(3) . . ?
C7 C8 C27 107.8(3) . . ?
C30 C8 C27 109.5(3) . . ?
C9 C8 C27 108.3(3) . . ?
O6 C5 C10 122.3(3) . . ?
O6 C5 C4 118.1(4) . . ?
C10 C5 C4 119.6(3) . . ?
O8 C16 C14 123.1(3) . . ?
O8 C16 C17 117.4(3) . . ?
C14 C16 C17 119.4(3) . . ?
C3 C4 C5 116.9(4) . . ?
C3 C4 C42 108.4(3) . . ?
C5 C4 C42 107.1(3) . . ?
C3 C4 C39 108.7(3) . . ?
C5 C4 C39 108.6(3) . . ?
C42 C4 C39 106.7(4) . . ?
C33 C17 C18 108.7(3) . . ?
C33 C17 C38 105.7(4) . . ?
C18 C17 C38 108.3(3) . . ?
C33 C17 C16 109.9(3) . . ?
C18 C17 C16 115.5(3) . . ?
C38 C17 C16 108.4(3) . . ?
O3 C3 N3 117.3(4) . . ?
O3 C3 C4 124.4(4) . . ?
N3 C3 C4 118.3(3) . . ?
O4 C7 N4 119.4(4) . . ?
O4 C7 C8 123.7(4) . . ?
N4 C7 C8 116.9(4) . . ?
O1 C11 N1 119.6(3) . . ?
O1 C11 C12 122.7(4) . . ?
N1 C11 C12 117.6(3) . . ?
C28 C27 C8 114.8(3) . . ?
O2 C18 N2 118.4(4) . . ?
O2 C18 C17 123.5(4) . . ?
N2 C18 C17 118.1(3) . . ?
N3 C2 C1 103.5(3) . . ?
N2 C19 C20 103.3(3) . . ?
C25 C24 C12 114.6(3) . . ?
N4 C1 C2 104.7(3) . . ?
C22 C21 C12 115.2(3) . . ?
C43 C42 C4 113.2(4) . . ?
N1 C20 C19 103.9(3) . . ?
C36 C38 C17 113.8(4) . . ?
C27 C28 C29 111.6(4) . . ?
C31 C30 C8 116.1(4) . . ?
C40 C39 C4 116.6(4) . . ?
C24 C25 C26 111.4(4) . . ?
C34 C33 C17 116.0(4) . . ?
C38 C36 C37 110.8(5) . . ?
C42 C43 C44 112.7(5) . . ?
C30 C31 C32 112.7(5) . . ?
C39 C40 C41 110.9(5) . . ?
C21 C22 C23 111.2(4) . . ?
C46 O12 C54 106.9(8) . . ?
C33 C34 C35 112.2(5) . . ?
O12 C46 C53 106.9(9) . . ?
C49 C58 C48 107.3(8) . . ?
C58 C49 O13 108.9(8) . . ?
C58 C48 C52 105.9(9) . . ?
O13 C52 C48 101.5(10) . . ?
C52 O13 C49 107.3(10) . . ?
C46 C53 C55 104.5(9) . . ?
C54 C55 C53 101.6(10) . . ?
O12 C54 C55 110.9(10) . . ?

loop_
_geom_bond_atom_site_label_1
_geom_bond_atom_site_label_2
_geom_bond_distance
_geom_bond_site_symmetry_2
_geom_bond_publ_flag
N3 C6 1.363(4) . ?
N3 C3 1.400(5) . ?
N3 C2 1.467(5) . ?
N1 C15 1.360(4) . ?
N1 C11 1.374(5) . ?
N1 C20 1.456(4) . ?
N2 C15 1.351(4) . ?
N2 C18 1.404(5) . ?
N2 C19 1.454(5) . ?
N4 C6 1.366(5) . ?
N4 C7 1.384(5) . ?
N4 C1 1.454(4) . ?
O7 C13 1.226(4) . ?
O5 C9 1.221(4) . ?
C6 C10 1.384(5) . ?
C10 C5 1.444(5) . ?
C10 C9 1.451(5) . ?
C14 C15 1.377(4) . ?
C14 C16 1.457(5) . ?
C14 C13 1.457(5) . ?
O8 C16 1.208(4) . ?
C9 C8 1.551(5) . ?
O6 C5 1.233(4) . ?
C12 C11 1.518(5) . ?
C12 C24 1.543(5) . ?
C12 C21 1.547(5) . ?
C12 C13 1.572(5) . ?
O1 C11 1.200(4) . ?
C8 C7 1.522(5) . ?
C8 C30 1.547(5) . ?
C8 C27 1.570(5) . ?
O4 C7 1.192(5) . ?
O3 C3 1.213(4) . ?
C5 C4 1.533(5) . ?
C16 C17 1.543(5) . ?
O2 C18 1.207(4) . ?
C4 C3 1.472(6) . ?
C4 C42 1.559(6) . ?
C4 C39 1.581(6) . ?
C17 C33 1.520(6) . ?
C17 C18 1.525(6) . ?
C17 C38 1.544(6) . ?
C27 C28 1.482(5) . ?
C2 C1 1.506(6) . ?
C19 C20 1.516(6) . ?
C24 C25 1.499(5) . ?
C21 C22 1.510(6) . ?
C42 C43 1.496(6) . ?
C38 C36 1.505(6) . ?
C28 C29 1.547(6) . ?
C30 C31 1.518(6) . ?
C39 C40 1.447(6) . ?
C25 C26 1.539(5) . ?
C33 C34 1.451(7) . ?
C36 C37 1.564(7) . ?
C43 C44 1.533(6) . ?
C23 C22 1.541(6) . ?
C31 C32 1.519(6) . ?
C40 C41 1.569(7) . ?
C35 C34 1.581(7) . ?
O12 C46 1.323(10) . ?
O12 C54 1.343(10) . ?
C46 C53 1.330(14) . ?
C58 C49 1.288(11) . ?
C58 C48 1.376(10) . ?
C49 O13 1.399(11) . ?
C48 C52 1.421(13) . ?
C52 O13 1.385(13) . ?
C53 C55 1.484(15) . ?
C55 C54 1.340(11) . ?
